data_2201559
loop_
_publ_author_name
'Schmidt, Martin U.'
'Wagner, Guido'
'Bolte, Michael'

_publ_section_title
;
 Redetermination of 3-hydroxy-2-naphthoic acid
;
_journal_issue 8
_journal_name_full 'Acta Crystallographica Section E'
_journal_page_first o918
_journal_page_last o919
_journal_paper_doi 10.1107/S1600536802012667
_journal_volume 58
_journal_year 2002
_chemical_formula_iupac 'C11 H8 O3'
_chemical_formula_moiety 'C11 H8 O3'
_chemical_formula_sum 'C11 H8 O3'
_chemical_formula_weight 188.17
_chemical_name_systematic ?
_space_group_IT_number 14
_symmetry_cell_setting monoclinic
_symmetry_space_group_name_Hall '-P 2ybc'
_symmetry_space_group_name_H-M 'P 1 21/c 1'
_atom_sites_solution_hydrogens geom
_atom_sites_solution_primary direct
_atom_sites_solution_secondary difmap
_audit_creation_method SHELXL-97
_cell_angle_alpha 90.00
_cell_angle_beta 104.392(9)
_cell_angle_gamma 90.00
_cell_formula_units_Z 4
_cell_length_a 9.9942(10)
_cell_length_b 11.6591(11)
_cell_length_c 7.6298(9)
_cell_measurement_reflns_used 9721
_cell_measurement_temperature 173(2)
_cell_measurement_theta_max 29.8
_cell_measurement_theta_min 3.5
_cell_volume 861.15(16)
_computing_cell_refinement X-AREA
_computing_data_collection 'X-AREA (Stoe & Cie, 2001)'
_computing_data_reduction X-AREA
_computing_molecular_graphics 'XP in SHELXTL-Plus (Sheldrick, 1991)'
_computing_structure_refinement 'SHELXL97 (Sheldrick, 1997) '
_computing_structure_solution 'SHELXS97 (Sheldrick, 1997) '
_diffrn_ambient_temperature 173(2)
_diffrn_measured_fraction_theta_full 0.991
_diffrn_measured_fraction_theta_max 0.991
_diffrn_measurement_device_type 'Stoe IPDS II two-circle'
_diffrn_measurement_method \w
_diffrn_radiation_monochromator graphite
_diffrn_radiation_source 'fine-focus sealed tube'
_diffrn_radiation_type MoK\a
_diffrn_radiation_wavelength 0.71073
_diffrn_reflns_av_R_equivalents 0.0414
_diffrn_reflns_av_sigmaI/netI 0.0433
_diffrn_reflns_limit_h_max 13
_diffrn_reflns_limit_h_min -13
_diffrn_reflns_limit_k_max 16
_diffrn_reflns_limit_k_min -16
_diffrn_reflns_limit_l_max 10
_diffrn_reflns_limit_l_min -10
_diffrn_reflns_number 12620
_diffrn_reflns_theta_full 29.80
_diffrn_reflns_theta_max 29.80
_diffrn_reflns_theta_min 3.49
_exptl_absorpt_coefficient_mu 0.106
_exptl_absorpt_correction_type none
_exptl_crystal_colour 'light yellow'
_exptl_crystal_density_diffrn 1.451
_exptl_crystal_density_method 'not measured'
_exptl_crystal_description plate
_exptl_crystal_F_000 392
_exptl_crystal_size_max 0.36
_exptl_crystal_size_mid 0.34
_exptl_crystal_size_min 0.15
_refine_diff_density_max 0.271
_refine_diff_density_min -0.174
_refine_ls_extinction_coef 0.011(2)
_refine_ls_extinction_expression Fc^*^=kFc[1+0.001xFc^2^\l^3^/sin(2\q)]^-1/4^
_refine_ls_extinction_method SHELXL97
_refine_ls_goodness_of_fit_ref 0.956
_refine_ls_hydrogen_treatment mixed
_refine_ls_matrix_type full
_refine_ls_number_parameters 136
_refine_ls_number_reflns 2450
_refine_ls_number_restraints 0
_refine_ls_restrained_S_all 0.956
_refine_ls_R_factor_all 0.0492
_refine_ls_R_factor_gt 0.0299
_refine_ls_shift/su_max <0.001
_refine_ls_shift/su_mean 0.000
_refine_ls_structure_factor_coef Fsqd
_refine_ls_weighting_details 'calc w = 1/[\s^2^(Fo^2^)+(0.0414P)^2^] where P = (Fo^2^+2Fc^2^)/3'
_refine_ls_weighting_scheme calc
_refine_ls_wR_factor_gt 0.0678
_refine_ls_wR_factor_ref 0.0701
_reflns_number_gt 1540
_reflns_number_total 2450
_reflns_threshold_expression I>2\s(I)
_cod_data_source_file ob6154.cif
_cod_data_source_block I
_cod_depositor_comments
;
The following automatic conversions were performed:
'_symmetry_cell_setting' value 'Monoclinic' changed to 'monoclinic'
according to '/home/saulius/struct/CIF-dictionaries/cif_core.dic'
dictionary named 'cif_core.dic' version 2.4.1 from 2010-06-29.

Automatic conversion script
Id: cif_fix_enum 1527 2010-12-29 10:47:43Z saulius 

The following automatic conversions were performed:

'_symmetry_cell_setting' value 'Monoclinic' changed to 'monoclinic'
according to /home/saulius/struct/CIF-dictionaries/cif_core.dic
dictionary named 'cif_core.dic' version 2.4.1 from 2010-06-29.

Automatic conversion script
Id: cif_fix_values 1715 2011-07-08 13:25:40Z adriana 
;
_cod_original_sg_symbol_H-M 'P 21/c'
_cod_database_code 2201559
_cod_database_fobs_code 2201559

loop_
_symmetry_equiv_pos_as_xyz
'x, y, z'
'-x, y+1/2, -z+1/2'
'-x, -y, -z'
'x, -y-1/2, z-1/2'

loop_
_atom_site_label
_atom_site_fract_x
_atom_site_fract_y
_atom_site_fract_z
_atom_site_U_iso_or_equiv
_atom_site_adp_type
_atom_site_calc_flag
_atom_site_refinement_flags
_atom_site_occupancy
_atom_site_disorder_assembly
_atom_site_disorder_group
_atom_site_type_symbol
O1 0.82168(8) 0.45835(7) 0.95777(11) 0.03035(19) Uani d . 1 . . O
H11 0.912(2) 0.4432(16) 1.026(2) 0.066(5) Uiso d . 1 . . H
O2 0.92942(7) 0.59777(7) 0.84544(11) 0.02966(18) Uani d . 1 . . O
O3 0.78125(8) 0.74533(7) 0.61593(12) 0.0319(2) Uani d . 1 . . O
H10 0.8578(18) 0.7081(15) 0.687(2) 0.061(5) Uiso d . 1 . . H
C1 0.56778(10) 0.52640(8) 0.76526(13) 0.0215(2) Uani d . 1 . . C
H1 0.5781 0.4596 0.8388 0.026 Uiso calc R 1 . . H
C2 0.68403(10) 0.58568(9) 0.75048(13) 0.02125(19) Uani d . 1 . . C
C3 0.66969(10) 0.68466(8) 0.63684(14) 0.0230(2) Uani d . 1 . . C
C4 0.54041(10) 0.72066(9) 0.54475(14) 0.0247(2) Uani d . 1 . . C
H4 0.5316 0.7861 0.4685 0.030 Uiso calc R 1 . . H
C5 0.42051(11) 0.66216(9) 0.56132(14) 0.0225(2) Uani d . 1 . . C
C6 0.28540(11) 0.69925(10) 0.46950(15) 0.0278(2) Uani d . 1 . . C
H6 0.2744 0.7645 0.3926 0.033 Uiso calc R 1 . . H
C7 0.17178(11) 0.64170(10) 0.49141(16) 0.0311(3) Uani d . 1 . . C
H7 0.0823 0.6679 0.4304 0.037 Uiso calc R 1 . . H
C8 0.18510(11) 0.54371(10) 0.60344(15) 0.0298(2) Uani d . 1 . . C
H8 0.1049 0.5049 0.6176 0.036 Uiso calc R 1 . . H
C9 0.31331(11) 0.50458(9) 0.69161(14) 0.0255(2) Uani d . 1 . . C
H9 0.3217 0.4380 0.7654 0.031 Uiso calc R 1 . . H
C10 0.43369(10) 0.56278(8) 0.67349(13) 0.0215(2) Uani d . 1 . . C
C11 0.82153(10) 0.54808(9) 0.85444(13) 0.0226(2) Uani d . 1 . . C

loop_
_atom_site_aniso_label
_atom_site_aniso_U_11
_atom_site_aniso_U_22
_atom_site_aniso_U_33
_atom_site_aniso_U_12
_atom_site_aniso_U_13
_atom_site_aniso_U_23
O1 0.0210(4) 0.0334(4) 0.0338(4) 0.0010(3) 0.0014(3) 0.0118(3)
O2 0.0196(3) 0.0331(4) 0.0346(4) 0.0003(3) 0.0037(3) 0.0075(3)
O3 0.0234(4) 0.0318(4) 0.0393(5) -0.0026(3) 0.0058(3) 0.0108(4)
C1 0.0213(4) 0.0208(5) 0.0215(5) 0.0014(4) 0.0038(3) 0.0000(4)
C2 0.0203(4) 0.0220(4) 0.0207(4) 0.0014(4) 0.0037(3) -0.0009(3)
C3 0.0228(5) 0.0218(5) 0.0244(5) -0.0010(4) 0.0058(4) 0.0000(4)
C4 0.0263(5) 0.0220(5) 0.0247(5) 0.0019(4) 0.0043(4) 0.0038(4)
C5 0.0227(5) 0.0224(5) 0.0210(5) 0.0024(4) 0.0029(4) -0.0024(4)
C6 0.0251(5) 0.0280(5) 0.0274(5) 0.0060(4) 0.0010(4) 0.0003(4)
C7 0.0217(5) 0.0372(6) 0.0308(6) 0.0050(4) -0.0003(4) -0.0029(5)
C8 0.0208(5) 0.0359(6) 0.0316(6) -0.0028(4) 0.0046(4) -0.0041(5)
C9 0.0235(5) 0.0272(5) 0.0255(5) -0.0016(4) 0.0052(4) -0.0011(4)
C10 0.0203(4) 0.0226(5) 0.0205(4) 0.0006(4) 0.0032(3) -0.0028(4)
C11 0.0215(5) 0.0242(5) 0.0216(4) 0.0019(4) 0.0042(3) 0.0002(4)

loop_
_atom_type_symbol
_atom_type_description
_atom_type_scat_dispersion_real
_atom_type_scat_dispersion_imag
_atom_type_scat_source
C C 0.0033 0.0016 'International Tables Vol C Tables 4.2.6.8 and 6.1.1.4'
H H 0.0000 0.0000 'International Tables Vol C Tables 4.2.6.8 and 6.1.1.4'
O O 0.0106 0.0060 'International Tables Vol C Tables 4.2.6.8 and 6.1.1.4'

loop_
_geom_angle_atom_site_label_1
_geom_angle_atom_site_label_2
_geom_angle_atom_site_label_3
_geom_angle
C11 O1 H11 110.0(12)
C3 O3 H10 105.5(11)
C2 C1 C10 121.51(9)
C2 C1 H1 119.2
C10 C1 H1 119.2
C1 C2 C3 119.63(9)
C1 C2 C11 119.91(9)
C3 C2 C11 120.44(9)
O3 C3 C4 118.31(9)
O3 C3 C2 121.91(9)
C4 C3 C2 119.78(9)
C3 C4 C5 121.19(10)
C3 C4 H4 119.4
C5 C4 H4 119.4
C4 C5 C6 122.08(10)
C4 C5 C10 119.49(9)
C6 C5 C10 118.44(10)
C7 C6 C5 120.41(11)
C7 C6 H6 119.8
C5 C6 H6 119.8
C6 C7 C8 121.03(10)
C6 C7 H7 119.5
C8 C7 H7 119.5
C9 C8 C7 120.17(11)
C9 C8 H8 119.9
C7 C8 H8 119.9
C8 C9 C10 120.39(10)
C8 C9 H9 119.8
C10 C9 H9 119.8
C1 C10 C9 122.07(9)
C1 C10 C5 118.38(9)
C9 C10 C5 119.54(9)
O2 C11 O1 122.36(9)
O2 C11 C2 122.59(9)
O1 C11 C2 115.05(9)

loop_
_geom_bond_atom_site_label_1
_geom_bond_atom_site_label_2
_geom_bond_site_symmetry_2
_geom_bond_distance
_geom_bond_publ_flag
O1 C11 . 1.3098(12) ?
O1 H11 . 0.936(19) ?
O2 C11 . 1.2410(13) ?
O3 C3 . 1.3628(13) ?
O3 H10 . 0.929(18) ?
C1 C2 . 1.3803(14) ?
C1 C10 . 1.4141(13) ?
C1 H1 . 0.9500 ?
C2 C3 . 1.4291(14) ?
C2 C11 . 1.4724(13) ?
C3 C4 . 1.3741(14) ?
C4 C5 . 1.4115(15) ?
C4 H4 . 0.9500 ?
C5 C6 . 1.4251(14) ?
C5 C10 . 1.4270(14) ?
C6 C7 . 1.3646(17) ?
C6 H6 . 0.9500 ?
C7 C8 . 1.4132(17) ?
C7 H7 . 0.9500 ?
C8 C9 . 1.3690(15) ?
C8 H8 . 0.9500 ?
C9 C10 . 1.4177(15) ?
C9 H9 . 0.9500 ?

loop_
_geom_hbond_atom_site_label_D
_geom_hbond_atom_site_label_H
_geom_hbond_atom_site_label_A
_geom_hbond_site_symmetry_A
_geom_hbond_distance_DH
_geom_hbond_distance_HA
_geom_hbond_distance_DA
_geom_hbond_angle_DHA
O1 H11 O2 3_767 0.936(19) 1.715(19) 2.6484(11) 174.3(18)
O3 H10 O2 . 0.929(18) 1.787(18) 2.6326(11) 149.9(16)

loop_
_geom_torsion_atom_site_label_1
_geom_torsion_atom_site_label_2
_geom_torsion_atom_site_label_3
_geom_torsion_atom_site_label_4
_geom_torsion
C10 C1 C2 C3 -1.46(15)
C10 C1 C2 C11 177.30(9)
C1 C2 C3 O3 -179.20(10)
C11 C2 C3 O3 2.05(15)
C1 C2 C3 C4 0.65(15)
C11 C2 C3 C4 -178.11(10)
O3 C3 C4 C5 -179.58(10)
C2 C3 C4 C5 0.57(15)
C3 C4 C5 C6 178.88(11)
C3 C4 C5 C10 -0.98(15)
C4 C5 C6 C7 -178.80(11)
C10 C5 C6 C7 1.06(15)
C5 C6 C7 C8 -0.70(17)
C6 C7 C8 C9 -0.29(17)
C7 C8 C9 C10 0.90(17)
C2 C1 C10 C9 -178.16(10)
C2 C1 C10 C5 1.04(14)
C8 C9 C10 C1 178.68(10)
C8 C9 C10 C5 -0.51(15)
C4 C5 C10 C1 0.18(14)
C6 C5 C10 C1 -179.68(10)
C4 C5 C10 C9 179.41(10)
C6 C5 C10 C9 -0.46(14)
C1 C2 C11 O2 179.57(10)
C3 C2 C11 O2 -1.68(16)
C1 C2 C11 O1 -0.62(14)
C3 C2 C11 O1 178.13(9)

loop_
_cod_related_entry_id
_cod_related_entry_database
_cod_related_entry_code
1 ChemSpider 6837
